data_2017815
loop_
_publ_author_name
'de Sousa, Alvaro S.'
'Hlam, Zanele'
'Fernandes, Manuel A.'
'Marques, Helder M.'

_publ_section_title
;
 <i>N</i>,<i>N</i>'-Bis(2-hydroxycyclohexyl)-<i>N</i>,<i>N</i>'-bis(2-hydroxyethyl)ethane-1,2-diaminium
 dichloride
;
_journal_coeditor_code FG3200
_journal_issue 11
_journal_name_full 'Acta Crystallographica Section C'
_journal_page_first o553
_journal_page_last o556
_journal_paper_doi 10.1107/S0108270110039995
_journal_volume 66
_journal_year 2010
_chemical_formula_iupac 'C18 H38 N2 O4 2+ , 2Cl -'
_chemical_formula_moiety 'C18 H38 N2 O4 2+, 2(Cl -)'
_chemical_formula_sum 'C18 H38 Cl2 N2 O4'
_chemical_formula_weight 417.40
_chemical_name_systematic
;
<i>N</i>,<i>N</i>'-Bis(2-hydroxycyclohexyl)-<i>N</i>,<i>N</i>'-
bis(2-hydroxyethyl)ethane-1,2-diaminium dichloride
;
_space_group_IT_number 14
_symmetry_cell_setting monoclinic
_symmetry_space_group_name_Hall '-P 2ybc'
_symmetry_space_group_name_H-M 'P 1 21/c 1'
_atom_sites_solution_hydrogens geom
_atom_sites_solution_primary direct
_atom_sites_solution_secondary difmap
_audit_creation_method SHELXL97
_cell_angle_alpha 90.00
_cell_angle_beta 97.210(2)
_cell_angle_gamma 90.00
_cell_formula_units_Z 2
_cell_length_a 9.6668(3)
_cell_length_b 11.7616(4)
_cell_length_c 9.5471(3)
_cell_measurement_reflns_used 5507
_cell_measurement_temperature 173(2)
_cell_measurement_theta_max 28.17
_cell_measurement_theta_min 2.74
_cell_volume 1076.89(6)
_computing_cell_refinement 'APEX2 (Bruker, 2005)'
_computing_data_collection 'APEX2 (Bruker, 2005)'
_computing_data_reduction 'SAINT-Plus (Bruker, 2005)'
_computing_molecular_graphics
;
SHELXTL (Sheldrick, 2008) and PLATON (Spek, 2009)
;
_computing_publication_material 'SHELXTL (Sheldrick, 2008)'
_computing_structure_refinement 'SHELXL97 (Sheldrick, 2008)'
_computing_structure_solution 'SHELXS97 (Sheldrick, 2008)'
_diffrn_ambient_temperature 173(2)
_diffrn_measured_fraction_theta_full 0.998
_diffrn_measured_fraction_theta_max 0.998
_diffrn_measurement_device_type 'Bruker APEXII CCD area-detector'
_diffrn_measurement_method '\f and \w'
_diffrn_radiation_monochromator graphite
_diffrn_radiation_source 'fine-focus sealed tube'
_diffrn_radiation_type MoK\a
_diffrn_radiation_wavelength 0.71073
_diffrn_reflns_av_R_equivalents 0.0499
_diffrn_reflns_av_sigmaI/netI 0.0352
_diffrn_reflns_limit_h_max 12
_diffrn_reflns_limit_h_min -12
_diffrn_reflns_limit_k_max 15
_diffrn_reflns_limit_k_min -15
_diffrn_reflns_limit_l_max 12
_diffrn_reflns_limit_l_min -12
_diffrn_reflns_number 13823
_diffrn_reflns_theta_full 28.30
_diffrn_reflns_theta_max 28.30
_diffrn_reflns_theta_min 2.12
_exptl_absorpt_coefficient_mu 0.326
_exptl_absorpt_correction_T_max 0.9687
_exptl_absorpt_correction_T_min 0.9176
_exptl_absorpt_correction_type integration
_exptl_absorpt_process_details
;
[face-indexed correction using XPREP in SHELXTL (Sheldrick, 2008)]
;
_exptl_crystal_colour colourless
_exptl_crystal_density_diffrn 1.287
_exptl_crystal_density_method 'not measured'
_exptl_crystal_description prismic
_exptl_crystal_F_000 452
_exptl_crystal_size_max 0.30
_exptl_crystal_size_mid 0.22
_exptl_crystal_size_min 0.10
_refine_diff_density_max 0.399
_refine_diff_density_min -0.215
_refine_ls_extinction_method none
_refine_ls_goodness_of_fit_ref 1.057
_refine_ls_hydrogen_treatment mixed
_refine_ls_matrix_type full
_refine_ls_number_parameters 128
_refine_ls_number_reflns 2668
_refine_ls_number_restraints 0
_refine_ls_restrained_S_all 1.057
_refine_ls_R_factor_all 0.0445
_refine_ls_R_factor_gt 0.0343
_refine_ls_shift/su_max 0.001
_refine_ls_shift/su_mean 0.000
_refine_ls_structure_factor_coef Fsqd
_refine_ls_weighting_details 'calc w = 1/[\s^2^(Fo^2^)+(0.0461P)^2^+0.0994P] where P=(Fo^2^+2Fc^2^)/3'
_refine_ls_weighting_scheme calc
_refine_ls_wR_factor_gt 0.0812
_refine_ls_wR_factor_ref 0.0855
_reflns_number_gt 2233
_reflns_number_total 2668
_reflns_threshold_expression I>2\s(I)
_cod_data_source_file fg3200.cif
_cod_data_source_block I
_cod_original_sg_symbol_H-M 'P 21/c'
_cod_database_code 2017815
_cod_database_fobs_code 2017815

loop_
_symmetry_equiv_pos_as_xyz
'x, y, z'
'-x, y+1/2, -z+1/2'
'-x, -y, -z'
'x, -y-1/2, z-1/2'

loop_
_atom_site_type_symbol
_atom_site_label
_atom_site_fract_x
_atom_site_fract_y
_atom_site_fract_z
_atom_site_U_iso_or_equiv
_atom_site_adp_type
_atom_site_calc_flag
_atom_site_refinement_flags
_atom_site_occupancy
_atom_site_disorder_assembly
_atom_site_disorder_group
C C1 0.28376(14) 0.61296(11) 0.14366(13) 0.0181(3) Uani d . 1 . .
H H1 0.3006 0.6951 0.1248 0.022 Uiso calc R 1 . .
C C2 0.30906(13) 0.59155(11) 0.30185(13) 0.0170(3) Uani d . 1 . .
H H2 0.2900 0.5093 0.3174 0.020 Uiso calc R 1 . .
C C3 0.21104(15) 0.65984(13) 0.38195(15) 0.0237(3) Uani d . 1 . .
H H3A 0.2292 0.7421 0.3718 0.028 Uiso calc R 1 . .
H H3B 0.2275 0.6405 0.4836 0.028 Uiso calc R 1 . .
C C4 0.05959(16) 0.63316(16) 0.32370(17) 0.0336(4) Uani d . 1 . .
H H4A 0.0388 0.5529 0.3443 0.040 Uiso calc R 1 . .
H H4B -0.0037 0.6819 0.3714 0.040 Uiso calc R 1 . .
C C5 0.03307(16) 0.65315(16) 0.16522(17) 0.0336(4) Uani d . 1 . .
H H5A -0.0640 0.6316 0.1298 0.040 Uiso calc R 1 . .
H H5B 0.0449 0.7349 0.1451 0.040 Uiso calc R 1 . .
C C6 0.13352(15) 0.58353(13) 0.08964(15) 0.0250(3) Uani d . 1 . .
H H6A 0.1174 0.5016 0.1049 0.030 Uiso calc R 1 . .
H H6B 0.1160 0.5986 -0.0131 0.030 Uiso calc R 1 . .
C C7 0.50288(14) 0.73759(10) 0.35862(15) 0.0184(3) Uani d . 1 . .
H H7A 0.4416 0.7785 0.2843 0.022 Uiso calc R 1 . .
H H7B 0.4875 0.7704 0.4509 0.022 Uiso calc R 1 . .
C C8 0.65226(15) 0.75620(11) 0.33590(16) 0.0244(3) Uani d . 1 . .
H H8A 0.6791 0.8355 0.3610 0.029 Uiso calc R 1 . .
H H8B 0.7129 0.7051 0.3991 0.029 Uiso calc R 1 . .
C C9 0.50718(14) 0.56419(10) 0.49963(13) 0.0165(3) Uani d . 1 . .
H H9A 0.4496 0.5974 0.5680 0.020 Uiso calc R 1 . .
H H9B 0.6056 0.5851 0.5300 0.020 Uiso calc R 1 . .
N N1 0.46219(11) 0.61282(9) 0.35565(11) 0.0144(2) Uani d . 1 . .
H H11 0.5131(16) 0.5772(13) 0.2998(17) 0.017 Uiso d . 1 . .
O O1 0.38296(11) 0.54598(9) 0.08336(11) 0.0266(2) Uani d . 1 . .
H H10 0.3600(19) 0.5404(15) 0.003(2) 0.032 Uiso d . 1 . .
O O2 0.67408(12) 0.73525(10) 0.19383(13) 0.0325(3) Uani d . 1 . .
H H12 0.698(2) 0.6697(17) 0.191(2) 0.039 Uiso d . 1 . .
Cl Cl1 0.71687(4) 0.47600(3) 0.24602(4) 0.02181(11) Uani d . 1 . .

loop_
_atom_site_aniso_label
_atom_site_aniso_U_11
_atom_site_aniso_U_22
_atom_site_aniso_U_33
_atom_site_aniso_U_12
_atom_site_aniso_U_13
_atom_site_aniso_U_23
C1 0.0182(6) 0.0219(6) 0.0141(6) 0.0005(5) 0.0017(5) 0.0006(5)
C2 0.0167(6) 0.0189(6) 0.0150(6) -0.0026(5) 0.0005(5) 0.0013(5)
C3 0.0213(7) 0.0310(7) 0.0194(7) -0.0013(6) 0.0054(6) -0.0037(6)
C4 0.0206(8) 0.0532(10) 0.0279(8) -0.0009(7) 0.0072(6) -0.0065(7)
C5 0.0178(7) 0.0533(10) 0.0292(8) 0.0032(7) 0.0007(6) -0.0041(7)
C6 0.0206(7) 0.0342(8) 0.0191(7) -0.0025(6) -0.0009(6) -0.0018(6)
C7 0.0238(7) 0.0121(6) 0.0192(6) -0.0002(5) 0.0022(5) 0.0013(5)
C8 0.0267(8) 0.0185(6) 0.0279(8) -0.0039(6) 0.0030(6) 0.0034(5)
C9 0.0226(7) 0.0151(6) 0.0111(6) -0.0017(5) -0.0003(5) 0.0010(5)
N1 0.0174(5) 0.0139(5) 0.0120(5) -0.0005(4) 0.0022(4) 0.0001(4)
O1 0.0240(5) 0.0403(6) 0.0153(5) 0.0058(5) 0.0014(4) -0.0067(4)
O2 0.0380(7) 0.0302(6) 0.0322(6) 0.0064(5) 0.0161(5) 0.0108(5)
Cl1 0.02367(18) 0.02351(17) 0.01895(17) -0.00074(13) 0.00537(13) -0.00219(12)

loop_
_atom_type_symbol
_atom_type_description
_atom_type_scat_dispersion_real
_atom_type_scat_dispersion_imag
_atom_type_scat_source
C C 0.0033 0.0016 'International Tables Vol C Tables 4.2.6.8 and 6.1.1.4'
H H 0.0000 0.0000 'International Tables Vol C Tables 4.2.6.8 and 6.1.1.4'
N N 0.0061 0.0033 'International Tables Vol C Tables 4.2.6.8 and 6.1.1.4'
O O 0.0106 0.0060 'International Tables Vol C Tables 4.2.6.8 and 6.1.1.4'
Cl Cl 0.1484 0.1585 'International Tables Vol C Tables 4.2.6.8 and 6.1.1.4'

loop_
_geom_angle_atom_site_label_1
_geom_angle_atom_site_label_2
_geom_angle_atom_site_label_3
_geom_angle_site_symmetry_1
_geom_angle_site_symmetry_3
_geom_angle
_geom_angle_publ_flag
O1 C1 C6 . . 113.71(11) ?
O1 C1 C2 . . 106.18(10) ?
C6 C1 C2 . . 109.11(11) ?
O1 C1 H1 . . 109.2 ?
C6 C1 H1 . . 109.2 ?
C2 C1 H1 . . 109.2 ?
C3 C2 C1 . . 112.31(11) ?
C3 C2 N1 . . 112.57(10) ?
C1 C2 N1 . . 109.61(10) ?
C3 C2 H2 . . 107.4 ?
C1 C2 H2 . . 107.4 ?
N1 C2 H2 . . 107.4 ?
C2 C3 C4 . . 109.69(12) ?
C2 C3 H3A . . 109.7 ?
C4 C3 H3A . . 109.7 ?
C2 C3 H3B . . 109.7 ?
C4 C3 H3B . . 109.7 ?
H3A C3 H3B . . 108.2 ?
C5 C4 C3 . . 111.32(13) ?
C5 C4 H4A . . 109.4 ?
C3 C4 H4A . . 109.4 ?
C5 C4 H4B . . 109.4 ?
C3 C4 H4B . . 109.4 ?
H4A C4 H4B . . 108.0 ?
C6 C5 C4 . . 110.55(13) ?
C6 C5 H5A . . 109.5 ?
C4 C5 H5A . . 109.5 ?
C6 C5 H5B . . 109.5 ?
C4 C5 H5B . . 109.5 ?
H5A C5 H5B . . 108.1 ?
C1 C6 C5 . . 110.90(12) ?
C1 C6 H6A . . 109.5 ?
C5 C6 H6A . . 109.5 ?
C1 C6 H6B . . 109.5 ?
C5 C6 H6B . . 109.5 ?
H6A C6 H6B . . 108.0 ?
C8 C7 N1 . . 112.91(11) ?
C8 C7 H7A . . 109.0 ?
N1 C7 H7A . . 109.0 ?
C8 C7 H7B . . 109.0 ?
N1 C7 H7B . . 109.0 ?
H7A C7 H7B . . 107.8 ?
O2 C8 C7 . . 111.91(12) ?
O2 C8 H8A . . 109.2 ?
C7 C8 H8A . . 109.2 ?
O2 C8 H8B . . 109.2 ?
C7 C8 H8B . . 109.2 ?
H8A C8 H8B . . 107.9 ?
N1 C9 C9 . 3_666 111.56(12) ?
N1 C9 H9A . . 109.3 ?
C9 C9 H9A 3_666 . 109.3 ?
N1 C9 H9B . . 109.3 ?
C9 C9 H9B 3_666 . 109.3 ?
H9A C9 H9B . . 108.0 ?
C9 N1 C7 . . 107.84(9) ?
C9 N1 C2 . . 113.76(10) ?
C7 N1 C2 . . 113.76(10) ?
C9 N1 H11 . . 104.7(10) ?
C7 N1 H11 . . 108.0(10) ?
C2 N1 H11 . . 108.2(10) ?
C1 O1 H10 . . 109.0(14) ?
C8 O2 H12 . . 105.7(14) ?

loop_
_geom_bond_atom_site_label_1
_geom_bond_atom_site_label_2
_geom_bond_site_symmetry_2
_geom_bond_distance
_geom_bond_publ_flag
C1 O1 . 1.4179(17) ?
C1 C6 . 1.5188(19) ?
C1 C2 . 1.5203(18) ?
C1 H1 . 1.0000 ?
C2 C3 . 1.5197(19) ?
C2 N1 . 1.5254(16) ?
C2 H2 . 1.0000 ?
C3 C4 . 1.532(2) ?
C3 H3A . 0.9900 ?
C3 H3B . 0.9900 ?
C4 C5 . 1.521(2) ?
C4 H4A . 0.9900 ?
C4 H4B . 0.9900 ?
C5 C6 . 1.520(2) ?
C5 H5A . 0.9900 ?
C5 H5B . 0.9900 ?
C6 H6A . 0.9900 ?
C6 H6B . 0.9900 ?
C7 C8 . 1.503(2) ?
C7 N1 . 1.5186(15) ?
C7 H7A . 0.9900 ?
C7 H7B . 0.9900 ?
C8 O2 . 1.4200(19) ?
C8 H8A . 0.9900 ?
C8 H8B . 0.9900 ?
C9 N1 . 1.5019(15) ?
C9 C9 3_666 1.516(2) ?
C9 H9A . 0.9900 ?
C9 H9B . 0.9900 ?
N1 H11 . 0.877(16) ?
O1 H10 . 0.78(2) ?
O2 H12 . 0.806(19) ?

loop_
_geom_hbond_atom_site_label_D
_geom_hbond_atom_site_label_H
_geom_hbond_atom_site_label_A
_geom_hbond_site_symmetry_A
_geom_hbond_distance_DH
_geom_hbond_distance_HA
_geom_hbond_distance_DA
_geom_hbond_angle_DHA
_geom_hbond_publ_flag
O1 H10 Cl1 3_665 0.78(2) 2.40(2) 3.1819(11) 178.6(19) y
N1 H11 Cl1 . 0.877(16) 2.411(16) 3.2239(12) 154.4(13) y
O2 H12 Cl1 . 0.806(19) 2.34(2) 3.1089(12) 160.0(18) y
C7 H7A Cl1 2_655 0.99 2.78 3.5834(13) 138.9 y
C9 H9A Cl1 3_666 0.99 2.68 3.4830(14) 137.9 y

loop_
_geom_torsion_atom_site_label_1
_geom_torsion_atom_site_label_2
_geom_torsion_atom_site_label_3
_geom_torsion_atom_site_label_4
_geom_torsion_site_symmetry_1
_geom_torsion_site_symmetry_2
_geom_torsion_site_symmetry_3
_geom_torsion_site_symmetry_4
_geom_torsion
_geom_torsion_publ_flag
O1 C1 C2 C3 . . . . 179.04(11) ?
C6 C1 C2 C3 . . . . -58.02(14) ?
O1 C1 C2 N1 . . . . 53.12(13) ?
C6 C1 C2 N1 . . . . 176.06(10) ?
C1 C2 C3 C4 . . . . 56.42(16) ?
N1 C2 C3 C4 . . . . -179.29(12) ?
C2 C3 C4 C5 . . . . -54.97(18) ?
C3 C4 C5 C6 . . . . 56.35(19) ?
O1 C1 C6 C5 . . . . 176.42(12) ?
C2 C1 C6 C5 . . . . 58.10(15) ?
C4 C5 C6 C1 . . . . -58.09(18) ?
N1 C7 C8 O2 . . . . 72.17(14) ?
C9 C9 N1 C7 3_666 . . . -170.50(13) ?
C9 C9 N1 C2 3_666 . . . 62.33(17) ?
C8 C7 N1 C9 . . . . 83.14(13) ?
C8 C7 N1 C2 . . . . -149.69(11) ?
C3 C2 N1 C9 . . . . 70.17(13) ?
C1 C2 N1 C9 . . . . -164.06(10) ?
C3 C2 N1 C7 . . . . -53.86(14) ?
C1 C2 N1 C7 . . . . 71.91(13) ?
